data_4105375
loop_
_publ_author_name
'Eamonn Conrad'
'Neil Burford'
'Robert McDonald'
'Michael J. Ferguson'

_publ_section_title
;
 Phosphinopnictonium Cations: High Yield and General Preparative
 Procedures for New Interpnictogen Frameworks Exploiting As\\rightarrow P
 and Sb\\rightarrow P Coordinate Bonds
;
_journal_name_full 'Journal of the American Chemical Society'
_journal_page_first 17000
_journal_page_last 17008
_journal_paper_doi 10.1021/ja907613c
_journal_volume 131
_journal_year 2009
_chemical_formula_sum 'C9 H21 As2 F6 O6 P S2'
_chemical_formula_weight 584.19
_chemical_name_systematic
;
 ?
;
_space_group_IT_number 14
_symmetry_cell_setting monoclinic
_symmetry_space_group_name_Hall '-P 2yn'
_symmetry_space_group_name_H-M 'P 1 21/n 1'
_atom_sites_solution_hydrogens geom
_atom_sites_solution_primary direct
_atom_sites_solution_secondary difmap
_audit_creation_method SHELXL-97
_cell_angle_alpha 90.00
_cell_angle_beta 109.1230(10)
_cell_angle_gamma 90.00
_cell_formula_units_Z 4
_cell_length_a 13.4659(12)
_cell_length_b 11.5349(11)
_cell_length_c 14.0530(13)
_cell_measurement_reflns_used 4818
_cell_measurement_temperature 193(2)
_cell_measurement_theta_max 27.47
_cell_measurement_theta_min 2.34
_cell_volume 2062.4(3)
_computing_cell_refinement 'Bruker SAINT (Bruker, 1997)'
_computing_data_collection 'Bruker SMART (Bruker, 1997)'
_computing_data_reduction 'Bruker SAINT (Bruker, 1997)'
_computing_molecular_graphics 'Bruker SHELXTL (Bruker, 1997)'
_computing_publication_material 'Bruker SHELXTL (Bruker, 1997)'
_computing_structure_refinement 'SHELXL-97 (Sheldrick, 1997)'
_computing_structure_solution 'SHELXS-97 (Sheldrick, 1990)'
_diffrn_ambient_temperature 193(2)
_diffrn_detector_area_resol_mean 8.192
_diffrn_measured_fraction_theta_full 0.998
_diffrn_measured_fraction_theta_max 0.998
_diffrn_measurement_device_type 'Bruker PLATFORM diffractometer/SMART 1000 CCD area detector'
_diffrn_measurement_method '\w scans'
_diffrn_radiation_monochromator graphite
_diffrn_radiation_source 'fine-focus sealed tube'
_diffrn_radiation_type MoK\a
_diffrn_radiation_wavelength 0.71073
_diffrn_reflns_av_R_equivalents 0.0257
_diffrn_reflns_av_sigmaI/netI 0.0223
_diffrn_reflns_limit_h_max 17
_diffrn_reflns_limit_h_min -17
_diffrn_reflns_limit_k_max 14
_diffrn_reflns_limit_k_min -14
_diffrn_reflns_limit_l_max 18
_diffrn_reflns_limit_l_min -18
_diffrn_reflns_number 17028
_diffrn_reflns_theta_full 27.51
_diffrn_reflns_theta_max 27.51
_diffrn_reflns_theta_min 1.82
_diffrn_standards_decay_% 0
_diffrn_standards_interval_time 0
_diffrn_standards_number 0
_exptl_absorpt_coefficient_mu 3.595
_exptl_absorpt_correction_T_max 0.6014
_exptl_absorpt_correction_T_min 0.3398
_exptl_absorpt_correction_type multi-scan
_exptl_absorpt_process_details 'SADABS (Sheldrick, 1996)'
_exptl_crystal_colour colourless
_exptl_crystal_density_diffrn 1.881
_exptl_crystal_description block
_exptl_crystal_F_000 1160
_exptl_crystal_size_max 0.36
_exptl_crystal_size_mid 0.34
_exptl_crystal_size_min 0.14
_refine_diff_density_max 0.827
_refine_diff_density_min -0.294
_refine_diff_density_rms 0.098
_refine_ls_extinction_method none
_refine_ls_goodness_of_fit_ref 1.043
_refine_ls_hydrogen_treatment constr
_refine_ls_matrix_type full
_refine_ls_number_parameters 236
_refine_ls_number_reflns 4730
_refine_ls_number_restraints 0
_refine_ls_restrained_S_all 1.043
_refine_ls_R_factor_all 0.0368
_refine_ls_R_factor_gt 0.0283
_refine_ls_shift/su_max 0.001
_refine_ls_shift/su_mean 0.000
_refine_ls_structure_factor_coef Fsqd
_refine_ls_weighting_details 'calc w=1/[\s^2^(Fo^2^)+(0.0462P)^2^+0.5732P] where P=(Fo^2^+2Fc^2^)/3'
_refine_ls_weighting_scheme calc
_refine_ls_wR_factor_gt 0.0707
_refine_ls_wR_factor_ref 0.0748
_reflns_number_gt 3990
_reflns_number_total 4730
_reflns_threshold_expression I>2\s(I)
_cod_data_source_file ja907613c_si_001.cif
_cod_data_source_block dal0792
_cod_database_code 4105375

loop_
_symmetry_equiv_pos_as_xyz
'x, y, z'
'-x+1/2, y+1/2, -z+1/2'
'-x, -y, -z'
'x-1/2, -y-1/2, z-1/2'

loop_
_atom_site_label
_atom_site_type_symbol
_atom_site_fract_x
_atom_site_fract_y
_atom_site_fract_z
_atom_site_U_iso_or_equiv
_atom_site_adp_type
_atom_site_occupancy
_atom_site_symmetry_multiplicity
_atom_site_calc_flag
_atom_site_refinement_flags
As1 As 0.280615(17) 0.359993(19) 0.416562(16) 0.02332(7) Uani 1 1 d .
As2 As -0.012897(17) 0.361990(19) 0.314019(16) 0.02337(7) Uani 1 1 d .
P P 0.13383(4) 0.47935(5) 0.38297(4) 0.02294(12) Uani 1 1 d .
C1 C 0.26461(19) 0.1951(2) 0.40889(18) 0.0317(5) Uani 1 1 d .
H1A H 0.3339 0.1585 0.4253 0.038 Uiso 1 1 calc R
H1B H 0.2213 0.1730 0.3406 0.038 Uiso 1 1 calc R
H1C H 0.2304 0.1692 0.4570 0.038 Uiso 1 1 calc R
C2 C 0.35899(18) 0.3973(2) 0.55330(16) 0.0305(5) Uani 1 1 d .
H2A H 0.4234 0.3507 0.5753 0.037 Uiso 1 1 calc R
H2B H 0.3164 0.3804 0.5963 0.037 Uiso 1 1 calc R
H2C H 0.3773 0.4798 0.5583 0.037 Uiso 1 1 calc R
C3 C 0.36486(19) 0.3996(2) 0.33469(18) 0.0340(5) Uani 1 1 d .
H3A H 0.4257 0.3476 0.3505 0.041 Uiso 1 1 calc R
H3B H 0.3891 0.4799 0.3483 0.041 Uiso 1 1 calc R
H3C H 0.3228 0.3915 0.2634 0.041 Uiso 1 1 calc R
C4 C 0.13907(19) 0.5510(2) 0.26793(17) 0.0294(5) Uani 1 1 d .
H4A H 0.2042 0.5959 0.2833 0.035 Uiso 1 1 calc R
H4B H 0.0786 0.6030 0.2422 0.035 Uiso 1 1 calc R
H4C H 0.1372 0.4923 0.2170 0.035 Uiso 1 1 calc R
C5 C 0.00063(19) 0.1971(2) 0.30783(17) 0.0309(5) Uani 1 1 d .
H5A H -0.0690 0.1625 0.2767 0.037 Uiso 1 1 calc R
H5B H 0.0322 0.1663 0.3761 0.037 Uiso 1 1 calc R
H5C H 0.0456 0.1782 0.2675 0.037 Uiso 1 1 calc R
C6 C -0.10229(19) 0.3879(2) 0.39306(18) 0.0317(5) Uani 1 1 d .
H6A H -0.1657 0.3403 0.3671 0.038 Uiso 1 1 calc R
H6B H -0.1221 0.4700 0.3894 0.038 Uiso 1 1 calc R
H6C H -0.0649 0.3669 0.4633 0.038 Uiso 1 1 calc R
C7 C -0.08602(18) 0.4176(2) 0.18090(16) 0.0320(5) Uani 1 1 d .
H7A H -0.1483 0.3695 0.1501 0.038 Uiso 1 1 calc R
H7B H -0.0395 0.4136 0.1400 0.038 Uiso 1 1 calc R
H7C H -0.1077 0.4982 0.1845 0.038 Uiso 1 1 calc R
S1 S 0.38147(5) -0.24117(5) 0.43685(4) 0.03171(14) Uani 1 1 d .
F11 F 0.18622(14) -0.22445(18) 0.42611(16) 0.0654(5) Uani 1 1 d .
F12 F 0.26958(18) -0.06392(16) 0.45533(17) 0.0743(6) Uani 1 1 d .
F13 F 0.29505(18) -0.1878(2) 0.57266(14) 0.0744(6) Uani 1 1 d .
O11 O 0.47568(16) -0.1855(2) 0.49862(16) 0.0606(6) Uani 1 1 d .
O12 O 0.3736(2) -0.36165(17) 0.45758(19) 0.0594(6) Uani 1 1 d .
O13 O 0.35176(16) -0.21438(19) 0.33136(14) 0.0466(5) Uani 1 1 d .
C10 C 0.2778(2) -0.1753(2) 0.4755(2) 0.0399(6) Uani 1 1 d .
S2 S 0.12867(4) 0.27385(5) 0.64132(4) 0.02809(13) Uani 1 1 d .
F21 F 0.0839(2) 0.1017(2) 0.7400(2) 0.1113(10) Uani 1 1 d .
F22 F 0.15557(17) 0.05044(16) 0.6322(2) 0.0932(8) Uani 1 1 d .
F23 F -0.00377(16) 0.10151(19) 0.5839(2) 0.0896(8) Uani 1 1 d .
O21 O 0.12347(15) 0.28378(17) 0.53718(13) 0.0431(5) Uani 1 1 d .
O22 O 0.05137(15) 0.34110(17) 0.66676(15) 0.0443(5) Uani 1 1 d .
O23 O 0.23370(14) 0.27832(17) 0.71138(13) 0.0425(4) Uani 1 1 d .
C20 C 0.0888(3) 0.1241(3) 0.6504(3) 0.0555(8) Uani 1 1 d .

loop_
_atom_site_aniso_label
_atom_site_aniso_U_11
_atom_site_aniso_U_22
_atom_site_aniso_U_33
_atom_site_aniso_U_23
_atom_site_aniso_U_13
_atom_site_aniso_U_12
As1 0.02052(13) 0.02632(13) 0.02214(12) -0.00060(8) 0.00565(9) 0.00033(8)
As2 0.02035(13) 0.02775(13) 0.02191(12) -0.00157(8) 0.00679(9) -0.00173(8)
P 0.0219(3) 0.0243(3) 0.0224(3) -0.0017(2) 0.0071(2) -0.0005(2)
C1 0.0296(12) 0.0273(12) 0.0356(12) -0.0024(9) 0.0069(10) 0.0039(10)
C2 0.0263(12) 0.0386(13) 0.0229(11) -0.0002(9) 0.0031(9) -0.0033(10)
C3 0.0273(12) 0.0457(14) 0.0320(12) -0.0013(10) 0.0140(10) -0.0017(11)
C4 0.0285(12) 0.0291(11) 0.0304(11) 0.0075(9) 0.0095(9) -0.0006(9)
C5 0.0281(12) 0.0299(12) 0.0317(12) -0.0052(9) 0.0056(10) -0.0019(10)
C6 0.0284(12) 0.0404(13) 0.0305(12) -0.0003(10) 0.0154(10) -0.0011(10)
C7 0.0259(12) 0.0419(14) 0.0246(11) 0.0003(10) 0.0034(9) 0.0004(10)
S1 0.0253(3) 0.0350(3) 0.0337(3) 0.0029(2) 0.0081(2) 0.0028(2)
F11 0.0330(10) 0.0752(14) 0.0920(15) -0.0191(11) 0.0261(10) -0.0061(9)
F12 0.0938(16) 0.0344(10) 0.1105(17) -0.0004(10) 0.0548(14) 0.0157(10)
F13 0.0959(16) 0.0951(16) 0.0480(11) -0.0102(10) 0.0450(11) -0.0111(13)
O11 0.0327(11) 0.0872(17) 0.0543(13) -0.0056(12) 0.0038(9) -0.0140(11)
O12 0.0699(16) 0.0354(11) 0.0723(16) 0.0109(9) 0.0226(13) 0.0139(10)
O13 0.0446(11) 0.0645(13) 0.0329(9) 0.0017(9) 0.0156(8) 0.0037(10)
C10 0.0428(16) 0.0378(14) 0.0449(15) -0.0034(11) 0.0223(12) -0.0025(12)
S2 0.0248(3) 0.0311(3) 0.0281(3) 0.0012(2) 0.0083(2) 0.0031(2)
F21 0.147(3) 0.0853(17) 0.123(2) 0.0456(16) 0.073(2) -0.0156(17)
F22 0.0553(13) 0.0351(10) 0.194(3) -0.0070(13) 0.0470(15) 0.0085(9)
F23 0.0399(11) 0.0602(13) 0.159(2) -0.0263(14) 0.0201(13) -0.0150(10)
O21 0.0424(11) 0.0580(12) 0.0284(9) -0.0002(8) 0.0111(8) 0.0013(9)
O22 0.0385(11) 0.0455(11) 0.0531(12) -0.0048(8) 0.0209(9) 0.0091(8)
O23 0.0296(10) 0.0562(12) 0.0358(10) 0.0048(8) 0.0027(8) -0.0010(8)
C20 0.0399(17) 0.0420(16) 0.089(3) 0.0077(15) 0.0271(17) 0.0006(13)

loop_
_atom_type_symbol
_atom_type_description
_atom_type_scat_dispersion_real
_atom_type_scat_dispersion_imag
_atom_type_scat_source
C C 0.0033 0.0016 'International Tables Vol C Tables 4.2.6.8 and 6.1.1.4'
H H 0.0000 0.0000 'International Tables Vol C Tables 4.2.6.8 and 6.1.1.4'
O O 0.0106 0.0060 'International Tables Vol C Tables 4.2.6.8 and 6.1.1.4'
F F 0.0171 0.0103 'International Tables Vol C Tables 4.2.6.8 and 6.1.1.4'
P P 0.1023 0.0942 'International Tables Vol C Tables 4.2.6.8 and 6.1.1.4'
S S 0.1246 0.1234 'International Tables Vol C Tables 4.2.6.8 and 6.1.1.4'
As As 0.0499 2.0058 'International Tables Vol C Tables 4.2.6.8 and 6.1.1.4'

loop_
_geom_angle_atom_site_label_1
_geom_angle_atom_site_label_2
_geom_angle_atom_site_label_3
_geom_angle
C1 As1 C2 107.15(11)
C1 As1 C3 106.32(11)
C2 As1 C3 108.00(11)
C1 As1 P 120.29(8)
C2 As1 P 102.89(8)
C3 As1 P 111.57(8)
C6 As2 C5 105.63(11)
C6 As2 C7 107.16(10)
C5 As2 C7 108.31(10)
C6 As2 P 106.11(8)
C5 As2 P 121.06(7)
C7 As2 P 107.83(8)
C4 P As1 99.77(8)
C4 P As2 99.63(8)
As1 P As2 106.80(2)
O12 S1 O11 114.97(15)
O12 S1 O13 113.88(14)
O11 S1 O13 114.87(13)
O12 S1 C10 103.26(14)
O11 S1 C10 104.19(14)
O13 S1 C10 103.66(12)
F12 C10 F13 107.8(2)
F12 C10 F11 107.9(2)
F13 C10 F11 108.2(2)
F12 C10 S1 111.30(19)
F13 C10 S1 111.8(2)
F11 C10 S1 109.71(18)
O22 S2 O23 116.25(12)
O22 S2 O21 114.26(12)
O23 S2 O21 113.66(11)
O22 S2 C20 103.93(14)
O23 S2 C20 103.43(14)
O21 S2 C20 103.14(15)
F21 C20 F23 108.0(3)
F21 C20 F22 108.1(3)
F23 C20 F22 106.4(3)
F21 C20 S2 111.2(3)
F23 C20 S2 111.7(2)
F22 C20 S2 111.2(2)

loop_
_geom_bond_atom_site_label_1
_geom_bond_atom_site_label_2
_geom_bond_distance
As1 C1 1.914(2)
As1 C2 1.914(2)
As1 C3 1.917(2)
As1 P 2.3267(6)
As2 C6 1.910(2)
As2 C5 1.915(2)
As2 C7 1.917(2)
As2 P 2.3283(6)
P C4 1.837(2)
S1 O12 1.431(2)
S1 O11 1.433(2)
S1 O13 1.4369(19)
S1 C10 1.821(3)
F11 C10 1.328(3)
F12 C10 1.312(3)
F13 C10 1.316(3)
S2 O22 1.4341(19)
S2 O23 1.4353(18)
S2 O21 1.4467(18)
S2 C20 1.825(3)
F21 C20 1.309(4)
F22 C20 1.321(4)
F23 C20 1.316(4)

loop_
_geom_torsion_atom_site_label_1
_geom_torsion_atom_site_label_2
_geom_torsion_atom_site_label_3
_geom_torsion_atom_site_label_4
_geom_torsion
C1 As1 P C4 -114.14(11)
C2 As1 P C4 126.91(11)
C3 As1 P C4 11.36(11)
C1 As1 P As2 -10.89(9)
C2 As1 P As2 -129.83(8)
C3 As1 P As2 114.62(8)
C6 As2 P C4 -129.93(11)
C5 As2 P C4 109.99(11)
C7 As2 P C4 -15.38(11)
C6 As2 P As1 126.71(8)
C5 As2 P As1 6.63(9)
C7 As2 P As1 -118.74(8)
O12 S1 C10 F12 -175.9(2)
O11 S1 C10 F12 63.6(2)
O13 S1 C10 F12 -56.9(2)
O12 S1 C10 F13 63.5(2)
O11 S1 C10 F13 -57.0(2)
O13 S1 C10 F13 -177.5(2)
O12 S1 C10 F11 -56.6(2)
O11 S1 C10 F11 -177.1(2)
O13 S1 C10 F11 62.4(2)
O22 S2 C20 F21 -57.2(3)
O23 S2 C20 F21 64.7(3)
O21 S2 C20 F21 -176.7(2)
O22 S2 C20 F23 63.6(3)
O23 S2 C20 F23 -174.6(2)
O21 S2 C20 F23 -55.9(3)
O22 S2 C20 F22 -177.8(3)
O23 S2 C20 F22 -55.9(3)
O21 S2 C20 F22 62.7(3)

loop_
_cod_related_entry_id
_cod_related_entry_database
_cod_related_entry_code
1 ChemSpider 30660217
